data_7128637
loop_
_publ_author_name
'Fang, Yuqiang'
'Wang, Sishun'
'Lin, Gaoxin'
'Wang, Xin'
'Huang, Fuqiang'

_publ_section_title
;
 A new compound Pt<sub>3</sub>Bi<sub>2</sub>S<sub>2</sub> with superior
 performance for the hydrogen evolution reaction.
;
_journal_issue 64
_journal_name_full 'Chemical communications (Cambridge, England)'
_journal_page_first 7946
_journal_page_last 7949
_journal_paper_doi 10.1039/d1cc02741g
_journal_volume 57
_journal_year 2021
_chemical_formula_sum 'Bi2 Pt3 S2'
_chemical_formula_weight 1067.320
_space_group_IT_number 199
_space_group_name_Hall 'I 2b 2c 3'
_space_group_name_H-M_alt 'I 21 3'
_symmetry_Int_Tables_number 199
_symmetry_space_group_name_Hall 'I 2b 2c 3'
_symmetry_space_group_name_H-M 'I 21 3'
_audit_creation_date 2017-04-10
_audit_creation_method SHELXL-2016/4
_audit_update_record
;
2021-05-16 deposited with the CCDC.	2021-07-12 downloaded from the CCDC.
;
_cell_angle_alpha 90.000
_cell_angle_beta 90.000
_cell_angle_gamma 90.000
_cell_formula_units_Z 4
_cell_length_a 8.4111(16)
_cell_length_b 8.4111(16)
_cell_length_c 8.4111(16)
_cell_volume 595.1(2)
_refine_ls_R_factor_all 0.012
_cod_data_source_file d1cc02741g2.cif
_cod_data_source_block Bi2Pt3S2
_cod_depositor_comments 'Adding full bibliography for 7128637.cif.'
_cod_original_cell_volume 595.1(3)
_cod_original_sg_symbol_Hall I_2b_2c_3
_cod_database_code 7128637

loop_
_symmetry_equiv_pos_site_id
_symmetry_equiv_pos_as_xyz
1 x,y,z
2 z,x,y
3 y,z,x
4 -y,1/2-z,x
5 z,-x,1/2-y
6 1/2-y,z,-x
7 -z,1/2-x,y
8 1/2-z,x,-y
9 y,-z,1/2-x
10 -x,1/2-y,z
11 x,-y,1/2-z
12 1/2-x,y,-z
13 1/2+x,1/2+y,1/2+z
14 1/2+z,1/2+x,1/2+y
15 1/2+y,1/2+z,1/2+x
16 1/2-y,1.00000-z,1/2+x
17 1/2+z,1/2-x,1.00000-y
18 1.00000-y,1/2+z,1/2-x
19 1/2-z,1.00000-x,1/2+y
20 1.00000-z,1/2+x,1/2-y
21 1/2+y,1/2-z,1.00000-x
22 1/2-x,1.00000-y,1/2+z
23 1/2+x,1/2-y,1.00000-z
24 1.00000-x,1/2+y,1/2-z

loop_
_atom_site_aniso_label
_atom_site_aniso_U_11
_atom_site_aniso_U_22
_atom_site_aniso_U_33
_atom_site_aniso_U_12
_atom_site_aniso_U_13
_atom_site_aniso_U_23
BI1 0.0085(2) 0.0085(2) 0.0085(2) 0.00227(19) -0.00227(19) -0.00227(19)
PT1 0.0083(4) 0.0107(4) 0.0095(4) 0.00000 0.00000 -0.0026(3)
S1 0.0102(10) 0.0102(10) 0.0102(10) 0.0013(12) 0.0013(12) -0.0013(12)

loop_
_atom_site_label
_atom_site_type_symbol
_atom_site_fract_x
_atom_site_fract_y
_atom_site_fract_z
_atom_site_occupancy
_atom_site_symmetry_multiplicity
_atom_site_Wyckoff_symbol
_atom_site_attached_hydrogens
_atom_site_calc_flag
_atom_site_thermal_displace_type
_atom_site_U_iso_or_equiv
BI1 Bi 0.4932(0) 0.9932(0) 0.5068(0) 1.000 8 a ? d Uani 0.0085(2)
PT1 Pt 0.2867(1) 1.0000 0.2500 1.000 12 b ? d Uani 0.0095(2)
S1 S 0.2758(3) 0.7242(3) 0.2242(3) 1.000 8 a ? d Uani 0.0102(10)

loop_
_atom_type_symbol
_atom_type_oxidation_number
_atom_type_radius_bond
Bi ? 1.200
Pt ? 1.200
S ? 1.200

loop_
_geom_angle_atom_site_label_1
_geom_angle_atom_site_label_2
_geom_angle_atom_site_label_3
_geom_angle_site_symmetry_1
_geom_angle_site_symmetry_2
_geom_angle_site_symmetry_3
_geom_angle
_geom_angle_publ_flag
PT1 BI1 PT1 6_666 . 14_554 119.01(1) no
PT1 BI1 PT1 6_666 . . 119.01(1) no
PT1 BI1 PT1 14_554 . . 119.01(1) no
PT1 BI1 PT1 6_666 . 5_566 127.81(2) no
PT1 BI1 PT1 14_554 . 5_566 92.16(1) no
PT1 BI1 PT1 . . 5_566 65.82(1) no
PT1 BI1 PT1 6_666 . 22_565 65.82(1) no
PT1 BI1 PT1 14_554 . 22_565 127.81(2) no
PT1 BI1 PT1 . . 22_565 92.16(1) no
PT1 BI1 PT1 5_566 . 22_565 62.03(1) no
PT1 BI1 PT1 6_666 . 15_455 92.16(1) no
PT1 BI1 PT1 14_554 . 15_455 65.82(1) no
PT1 BI1 PT1 . . 15_455 127.81(2) no
PT1 BI1 PT1 5_566 . 15_455 62.03(1) no
PT1 BI1 PT1 22_565 . 15_455 62.03(1) no
S1 PT1 S1 11_575 . . 175.51(16) no
S1 PT1 BI1 11_575 . . 88.43(10) no
S1 PT1 BI1 . . . 94.39(6) no
S1 PT1 BI1 11_575 . 11_575 94.39(1) no
S1 PT1 BI1 . . 11_575 88.43(10) no
BI1 PT1 BI1 . . 11_575 102.41(3) no
S1 PT1 BI1 11_575 . 22_564 90.75(10) no
S1 PT1 BI1 . . 22_564 85.85(2) no
BI1 PT1 BI1 . . 22_564 169.80(2) no
BI1 PT1 BI1 11_575 . 22_564 87.79(1) no
S1 PT1 BI1 11_575 . 12_556 85.85(2) no
S1 PT1 BI1 . . 12_556 90.76(10) no
BI1 PT1 BI1 . . 12_556 87.79(1) no
BI1 PT1 BI1 11_575 . 12_556 169.79(2) no
BI1 PT1 BI1 22_564 . 12_556 82.00(2) no
S1 PT1 PT1 11_575 . 18 129.08(8) no
S1 PT1 PT1 . . 18 46.43(7) no
BI1 PT1 PT1 . . 18 122.09(2) no
BI1 PT1 PT1 11_575 . 18 114.13(1) no
BI1 PT1 PT1 22_564 . 18 51.90(2) no
BI1 PT1 PT1 12_556 . 18 58.99(1) no
S1 PT1 PT1 11_575 . 3_465 46.43(7) no
S1 PT1 PT1 . . 3_465 129.08(8) no
BI1 PT1 PT1 . . 3_465 114.13(1) no
BI1 PT1 PT1 11_575 . 3_465 122.09(2) no
BI1 PT1 PT1 22_564 . 3_465 58.99(1) no
BI1 PT1 PT1 12_556 . 3_465 51.90(2) no
PT1 PT1 PT1 18 . 3_465 82.79(1) no
S1 PT1 PT1 11_575 . 2_564 46.43(7) no
S1 PT1 PT1 . . 2_564 132.98(5) no
BI1 PT1 PT1 . . 2_564 125.83(1) no
BI1 PT1 PT1 11_575 . 2_564 62.28(2) no
BI1 PT1 PT1 22_564 . 2_564 58.99(1) no
BI1 PT1 PT1 12_556 . 2_564 111.74(2) no
PT1 PT1 PT1 18 . 2_564 110.86(2) no
PT1 PT1 PT1 3_465 . 2_564 60.00 no
S1 PT1 PT1 11_575 . 5_566 132.98(5) no
S1 PT1 PT1 . . 5_566 46.43(7) no
BI1 PT1 PT1 . . 5_566 62.28(2) no
BI1 PT1 PT1 11_575 . 5_566 125.83(1) no
BI1 PT1 PT1 22_564 . 5_566 111.74(2) no
BI1 PT1 PT1 12_556 . 5_566 58.99(1) no
PT1 PT1 PT1 18 . 5_566 60.00 no
PT1 PT1 PT1 3_465 . 5_566 110.86(2) no
PT1 PT1 PT1 2_564 . 5_566 168.99(2) no
PT1 S1 PT1 . . 18 87.13(14) no
PT1 S1 PT1 . . 5_566 87.13(14) no
PT1 S1 PT1 18 . 5_566 87.14(14) no

loop_
_geom_bond_atom_site_label_1
_geom_bond_atom_site_label_2
_geom_bond_site_symmetry_1
_geom_bond_site_symmetry_2
_geom_bond_distance
_geom_bond_publ_flag
BI1 PT1 . 6_666 2.7725(7) no
BI1 PT1 . 14_554 2.7725(7) no
BI1 PT1 . . 2.7725(7) no
BI1 PT1 . 5_566 3.1189(10) no
BI1 PT1 . 22_565 3.1189(10) no
BI1 PT1 . 15_455 3.1189(10) no
PT1 S1 . 11_575 2.332(3) no
PT1 S1 . . 2.332(3) no
PT1 BI1 . 11_575 2.7725(7) no
PT1 BI1 . 22_564 3.1189(10) no
PT1 BI1 . 12_556 3.1189(10) no
PT1 PT1 . 18 3.2141(9) no
PT1 PT1 . 3_465 3.2141(9) no
PT1 PT1 . 2_564 3.2141(9) no
PT1 PT1 . 5_566 3.2141(9) no
S1 PT1 . 18 2.332(3) no
S1 PT1 . 5_566 2.332(3) no
